data_4338141
loop_
_publ_author_name
'Shieh, Minghuey'
'Chu, Yen-Yi'
'Jang, Li-Fing'
'Ho, Chia-Hua'

_publ_section_title
;
 CO and CO2 Fixation by Se-Ru-CO Hydride Clusters.
;
_journal_issue 9
_journal_name_full 'Inorganic chemistry'
_journal_page_first 4284
_journal_page_last 4286
_journal_paper_doi 10.1021/ic500821z
_journal_volume 53
_journal_year 2014
_chemical_formula_moiety 'C42 H45 N2 O26 Ru10 Se4'
_chemical_formula_sum 'C42 H45 N2 O26 Ru10 Se4'
_chemical_formula_weight 2320.34
_chemical_name_systematic
;
 ?
;
_space_group_IT_number 2
_symmetry_cell_setting triclinic
_symmetry_space_group_name_Hall '-P 1'
_symmetry_space_group_name_H-M 'P -1'
_atom_sites_solution_hydrogens geom
_atom_sites_solution_primary direct
_atom_sites_solution_secondary difmap
_audit_creation_method SHELXL-97
_cell_angle_alpha 71.2340(10)
_cell_angle_beta 82.8520(10)
_cell_angle_gamma 83.4660(10)
_cell_formula_units_Z 2
_cell_length_a 13.5081(4)
_cell_length_b 14.1852(4)
_cell_length_c 20.8051(6)
_cell_measurement_reflns_used 0
_cell_measurement_temperature 200(2)
_cell_measurement_theta_max 0
_cell_measurement_theta_min 0
_cell_volume 3733.75(19)
_computing_cell_refinement 'Bruker APEX2'
_computing_data_collection 'Bruker APEX2'
_computing_data_reduction 'Bruker SAINT'
_computing_molecular_graphics 'Ortep-3 for Windows (Farrugia, 1997)'
_computing_publication_material 'WinGX publication routines (Farrugia, 1999)'
_computing_structure_refinement 'SHELXL-97 (Sheldrick, 1997)'
_computing_structure_solution 'SHELXS-86 (Sheldrick, 1986)'
_diffrn_ambient_temperature 200(2)
_diffrn_measured_fraction_theta_full 0.973
_diffrn_measured_fraction_theta_max 0.973
_diffrn_radiation_monochromator graphite
_diffrn_radiation_source 'fine-focus sealed tube'
_diffrn_radiation_type MoK\a
_diffrn_radiation_wavelength 0.71073
_diffrn_reflns_av_R_equivalents 0.0226
_diffrn_reflns_av_sigmaI/netI 0.0328
_diffrn_reflns_limit_h_max 15
_diffrn_reflns_limit_h_min -15
_diffrn_reflns_limit_k_max 16
_diffrn_reflns_limit_k_min -16
_diffrn_reflns_limit_l_max 24
_diffrn_reflns_limit_l_min -24
_diffrn_reflns_number 26014
_diffrn_reflns_theta_full 24.99
_diffrn_reflns_theta_max 24.99
_diffrn_reflns_theta_min 1.04
_exptl_absorpt_coefficient_mu 3.976
_exptl_absorpt_correction_T_max 0.8260
_exptl_absorpt_correction_T_min 0.2620
_exptl_absorpt_correction_type multi-scan
_exptl_crystal_colour black
_exptl_crystal_density_diffrn 2.064
_exptl_crystal_density_method 'not measured'
_exptl_crystal_description prism
_exptl_crystal_F_000 2190
_exptl_crystal_size_max 0.46
_exptl_crystal_size_mid 0.18
_exptl_crystal_size_min 0.05
_refine_diff_density_max 0.714
_refine_diff_density_min -0.754
_refine_diff_density_rms 0.147
_refine_ls_extinction_method none
_refine_ls_goodness_of_fit_ref 1.088
_refine_ls_hydrogen_treatment constr
_refine_ls_matrix_type full
_refine_ls_number_parameters 757
_refine_ls_number_reflns 12769
_refine_ls_number_restraints 0
_refine_ls_restrained_S_all 1.088
_refine_ls_R_factor_all 0.0315
_refine_ls_R_factor_gt 0.0250
_refine_ls_shift/su_max 0.002
_refine_ls_shift/su_mean 0.000
_refine_ls_structure_factor_coef Fsqd
_refine_ls_weighting_details 'calc w=1/[\s^2^(Fo^2^)+(0.0472P)^2^+0.4179P] where P=(Fo^2^+2Fc^2^)/3'
_refine_ls_weighting_scheme calc
_refine_ls_wR_factor_gt 0.0791
_refine_ls_wR_factor_ref 0.0816
_reflns_number_gt 10863
_reflns_number_total 12769
_reflns_threshold_expression >2sigma(I)
_cod_data_source_file ic500821z_si_002.cif
_cod_data_source_block 3
_cod_depositor_comments 'Adding full bibliography for 4338139--4338144.cif.'
_cod_database_code 4338141

loop_
_symmetry_equiv_pos_as_xyz
'x, y, z'
'-x, -y, -z'

loop_
_atom_site_label
_atom_site_type_symbol
_atom_site_fract_x
_atom_site_fract_y
_atom_site_fract_z
_atom_site_U_iso_or_equiv
_atom_site_adp_type
_atom_site_occupancy
_atom_site_symmetry_multiplicity
_atom_site_calc_flag
_atom_site_refinement_flags
C1 C 0.5566(4) 0.7383(4) 0.2831(2) 0.0403(12) Uani 1 1 d .
C2 C 0.7483(4) 0.6718(4) 0.2851(2) 0.0389(11) Uani 1 1 d .
C3 C 0.6656(4) 0.7256(4) 0.1592(2) 0.0417(12) Uani 1 1 d .
C4 C 0.7976(4) 0.8123(3) 0.0363(2) 0.0382(11) Uani 1 1 d .
C5 C 0.6104(4) 0.8796(4) 0.0315(3) 0.0518(14) Uani 1 1 d .
C6 C 0.8873(4) 1.0722(4) 0.0498(2) 0.0418(12) Uani 1 1 d .
C7 C 0.7006(4) 1.1464(4) 0.0327(3) 0.0440(12) Uani 1 1 d .
C8 C 0.7778(4) 1.1128(4) 0.1662(2) 0.0397(11) Uani 1 1 d .
C9 C 0.6498(4) 1.0552(4) 0.2864(2) 0.0408(12) Uani 1 1 d .
C10 C 0.8424(4) 0.9755(3) 0.2884(2) 0.0371(11) Uani 1 1 d .
C11 C 0.5674(4) 0.8642(3) 0.3674(2) 0.0304(10) Uani 1 1 d .
C12 C 0.6718(3) 0.6905(3) 0.4354(2) 0.0258(9) Uani 1 1 d .
C13 C 0.7218(3) 0.8883(3) 0.4314(2) 0.0269(9) Uani 1 1 d .
C14 C 0.9057(3) 0.7230(3) 0.3970(2) 0.0283(9) Uani 1 1 d .
C15 C 1.0046(4) 0.6754(4) 0.3784(2) 0.0451(13) Uani 1 1 d .
H15A H 1.0141 0.6886 0.3289 0.068 Uiso 1 1 calc R
H15B H 1.0065 0.6032 0.4012 0.068 Uiso 1 1 calc R
H15C H 1.0580 0.7032 0.3927 0.068 Uiso 1 1 calc R
C16 C 0.6069(4) 0.7755(3) 0.5374(2) 0.0308(10) Uani 1 1 d .
C17 C 0.8111(3) 0.5338(3) 0.5440(2) 0.0301(10) Uani 1 1 d .
C18 C 0.6303(4) 0.5606(3) 0.6071(2) 0.0346(10) Uani 1 1 d .
C19 C 0.7781(3) 0.4364(3) 0.6870(2) 0.0307(10) Uani 1 1 d .
C20 C 0.7645(4) 0.4491(4) 0.8274(3) 0.0513(14) Uani 1 1 d .
C21 C 0.9466(4) 0.4229(4) 0.7724(2) 0.0417(12) Uani 1 1 d .
C22 C 0.8308(4) 0.7158(4) 0.8193(2) 0.0405(12) Uani 1 1 d .
C23 C 1.0108(4) 0.6853(4) 0.7600(2) 0.0457(13) Uani 1 1 d .
C24 C 0.8755(3) 0.8404(3) 0.6731(2) 0.0320(10) Uani 1 1 d .
C25 C 0.8889(4) 0.8531(3) 0.5334(2) 0.0326(10) Uani 1 1 d .
C26 C 0.7142(4) 0.8877(3) 0.5957(2) 0.0337(10) Uani 1 1 d .
C27 C 0.3503(4) 0.7240(4) 0.5045(3) 0.0492(13) Uani 1 1 d .
H27A H 0.4003 0.7117 0.5378 0.059 Uiso 1 1 calc R
H27B H 0.3623 0.7888 0.4692 0.059 Uiso 1 1 calc R
C28 C 0.3684(4) 0.6420(4) 0.4704(3) 0.0570(15) Uani 1 1 d .
H28A H 0.4369 0.6422 0.4484 0.085 Uiso 1 1 calc R
H28B H 0.3209 0.6542 0.4361 0.085 Uiso 1 1 calc R
H28C H 0.3590 0.5769 0.5049 0.085 Uiso 1 1 calc R
C29 C 0.1657(4) 0.7448(4) 0.4944(2) 0.0409(12) Uani 1 1 d .
H29A H 0.0999 0.7479 0.5209 0.049 Uiso 1 1 calc R
H29B H 0.1704 0.6844 0.4798 0.049 Uiso 1 1 calc R
C30 C 0.1683(5) 0.8363(4) 0.4308(3) 0.0688(18) Uani 1 1 d .
H30A H 0.1130 0.8374 0.4041 0.103 Uiso 1 1 calc R
H30B H 0.2321 0.8333 0.4030 0.103 Uiso 1 1 calc R
H30C H 0.1616 0.8970 0.4443 0.103 Uiso 1 1 calc R
C31 C 0.2293(4) 0.6398(3) 0.6002(2) 0.0384(11) Uani 1 1 d .
H31A H 0.2367 0.5819 0.5828 0.046 Uiso 1 1 calc R
H31B H 0.1595 0.6453 0.6206 0.046 Uiso 1 1 calc R
C32 C 0.2993(5) 0.6196(4) 0.6558(3) 0.0604(16) Uani 1 1 d .
H32A H 0.2830 0.5581 0.6923 0.091 Uiso 1 1 calc R
H32B H 0.2913 0.6756 0.6744 0.091 Uiso 1 1 calc R
H32C H 0.3686 0.6119 0.6366 0.091 Uiso 1 1 calc R
C33 C 0.2420(4) 0.8243(4) 0.5645(3) 0.0516(14) Uani 1 1 d .
H33A H 0.2544 0.8834 0.5242 0.062 Uiso 1 1 calc R
H33B H 0.2964 0.8156 0.5943 0.062 Uiso 1 1 calc R
C34 C 0.1431(5) 0.8446(4) 0.6030(3) 0.0635(17) Uani 1 1 d .
H34A H 0.1460 0.9038 0.6170 0.095 Uiso 1 1 calc R
H34B H 0.1305 0.7869 0.6435 0.095 Uiso 1 1 calc R
H34C H 0.0890 0.8560 0.5734 0.095 Uiso 1 1 calc R
C35 C 0.3123(4) 0.9105(4) 0.1327(2) 0.0419(12) Uani 1 1 d .
H35A H 0.2941 0.9170 0.0868 0.050 Uiso 1 1 calc R
H35B H 0.3578 0.9631 0.1274 0.050 Uiso 1 1 calc R
C36 C 0.3690(4) 0.8093(4) 0.1606(3) 0.0588(16) Uani 1 1 d .
H36A H 0.4287 0.8038 0.1296 0.088 Uiso 1 1 calc R
H36B H 0.3258 0.7563 0.1646 0.088 Uiso 1 1 calc R
H36C H 0.3892 0.8024 0.2056 0.088 Uiso 1 1 calc R
C37 C 0.2400(4) 0.9285(5) 0.2459(2) 0.0533(15) Uani 1 1 d .
H37A H 0.1764 0.9420 0.2719 0.064 Uiso 1 1 calc R
H37B H 0.2681 0.8607 0.2705 0.064 Uiso 1 1 calc R
C38 C 0.3117(4) 1.0028(5) 0.2450(3) 0.0683(19) Uani 1 1 d .
H38A H 0.3225 0.9970 0.2918 0.103 Uiso 1 1 calc R
H38B H 0.2837 1.0705 0.2221 0.103 Uiso 1 1 calc R
H38C H 0.3756 0.9893 0.2203 0.103 Uiso 1 1 calc R
C39 C 0.1464(4) 0.8484(4) 0.1885(2) 0.0449(12) Uani 1 1 d .
H39A H 0.1786 0.7842 0.2158 0.054 Uiso 1 1 calc R
H39B H 0.0850 0.8640 0.2158 0.054 Uiso 1 1 calc R
C40 C 0.1170(4) 0.8358(4) 0.1251(3) 0.0502(13) Uani 1 1 d .
H40A H 0.0713 0.7825 0.1373 0.075 Uiso 1 1 calc R
H40B H 0.1769 0.8182 0.0983 0.075 Uiso 1 1 calc R
H40C H 0.0835 0.8984 0.0982 0.075 Uiso 1 1 calc R
C41 C 0.1702(4) 1.0301(3) 0.1362(2) 0.0381(11) Uani 1 1 d .
H41A H 0.2183 1.0810 0.1291 0.046 Uiso 1 1 calc R
H41B H 0.1591 1.0273 0.0907 0.046 Uiso 1 1 calc R
C42 C 0.0727(4) 1.0640(4) 0.1684(3) 0.0484(13) Uani 1 1 d .
H42A H 0.0483 1.1295 0.1390 0.073 Uiso 1 1 calc R
H42B H 0.0828 1.0690 0.2130 0.073 Uiso 1 1 calc R
H42C H 0.0234 1.0156 0.1742 0.073 Uiso 1 1 calc R
N1 N 0.2470(3) 0.7330(3) 0.54100(18) 0.0342(9) Uani 1 1 d .
N2 N 0.2173(3) 0.9298(3) 0.17625(17) 0.0365(9) Uani 1 1 d .
O1 O 0.4847(3) 0.7047(3) 0.30977(18) 0.0608(11) Uani 1 1 d .
O2 O 0.7913(3) 0.5987(3) 0.31196(19) 0.0551(10) Uani 1 1 d .
O3 O 0.6461(4) 0.6476(3) 0.15801(19) 0.0727(13) Uani 1 1 d .
O4 O 0.8538(3) 0.7840(3) -0.00062(18) 0.0558(10) Uani 1 1 d .
O5 O 0.5547(3) 0.8920(4) -0.0078(2) 0.0826(15) Uani 1 1 d .
O6 O 0.9656(3) 1.0910(3) 0.02361(18) 0.0606(11) Uani 1 1 d .
O7 O 0.6619(3) 1.2107(3) -0.00736(19) 0.0665(12) Uani 1 1 d .
O8 O 0.7997(3) 1.1895(3) 0.16660(18) 0.0605(11) Uani 1 1 d .
O9 O 0.6020(3) 1.1048(3) 0.3132(2) 0.0652(12) Uani 1 1 d .
O10 O 0.9134(3) 0.9766(3) 0.31381(17) 0.0522(9) Uani 1 1 d .
O11 O 0.4829(3) 0.8878(3) 0.37149(18) 0.0497(9) Uani 1 1 d .
O12 O 0.6379(2) 0.6162(2) 0.43965(15) 0.0384(8) Uani 1 1 d .
O13 O 0.7258(3) 0.9697(2) 0.43229(15) 0.0387(8) Uani 1 1 d .
O14 O 0.8525(2) 0.7684(2) 0.34904(14) 0.0307(7) Uani 1 1 d .
O15 O 0.8804(2) 0.7137(2) 0.45939(14) 0.0283(7) Uani 1 1 d .
O16 O 0.5291(2) 0.7939(3) 0.56171(17) 0.0458(9) Uani 1 1 d .
O17 O 0.8425(3) 0.4991(2) 0.50238(16) 0.0401(8) Uani 1 1 d .
O18 O 0.5502(3) 0.5449(3) 0.60234(18) 0.0507(9) Uani 1 1 d .
O19 O 0.7612(2) 0.3564(2) 0.68821(16) 0.0413(8) Uani 1 1 d .
O20 O 0.7232(4) 0.4145(4) 0.8803(2) 0.0913(17) Uani 1 1 d .
O21 O 1.0174(3) 0.3754(3) 0.7918(2) 0.0700(12) Uani 1 1 d .
O22 O 0.7998(3) 0.7234(3) 0.87132(18) 0.0599(11) Uani 1 1 d .
O23 O 1.0914(3) 0.6749(3) 0.7752(2) 0.0703(12) Uani 1 1 d .
O24 O 0.8961(3) 0.9189(2) 0.67038(16) 0.0435(8) Uani 1 1 d .
O25 O 0.9386(3) 0.8993(3) 0.48929(17) 0.0473(9) Uani 1 1 d .
O26 O 0.6590(3) 0.9572(3) 0.58860(18) 0.0519(9) Uani 1 1 d .
Se1 Se 0.60127(3) 0.96336(3) 0.16441(2) 0.03116(11) Uani 1 1 d .
Se2 Se 0.83709(3) 0.87069(3) 0.17144(2) 0.02923(11) Uani 1 1 d .
Se3 Se 0.70807(3) 0.66292(3) 0.71187(2) 0.03041(11) Uani 1 1 d .
Se4 Se 0.93304(3) 0.62164(3) 0.63804(2) 0.02763(10) Uani 1 1 d .
Ru1 Ru 0.67751(3) 0.78928(3) 0.236130(16) 0.02698(9) Uani 1 1 d .
Ru2 Ru 0.70528(3) 0.85854(3) 0.094579(17) 0.03060(9) Uani 1 1 d .
Ru3 Ru 0.76361(3) 1.04164(3) 0.097829(17) 0.02967(9) Uani 1 1 d .
Ru4 Ru 0.73446(3) 0.97976(3) 0.238659(16) 0.02744(9) Uani 1 1 d .
Ru5 Ru 0.70009(3) 0.82064(2) 0.363143(16) 0.02366(8) Uani 1 1 d .
Ru6 Ru 0.73131(2) 0.74911(2) 0.497000(16) 0.02332(8) Uani 1 1 d .
Ru7 Ru 0.76062(3) 0.58122(2) 0.617015(16) 0.02461(9) Uani 1 1 d .
Ru8 Ru 0.83406(3) 0.50645(3) 0.743648(17) 0.02995(9) Uani 1 1 d .
Ru9 Ru 0.88101(3) 0.69644(3) 0.737180(17) 0.03064(9) Uani 1 1 d .
Ru10 Ru 0.80980(3) 0.77991(2) 0.610117(16) 0.02489(9) Uani 1 1 d .
H2 H 0.8898 0.5599 0.8145 0.030 Uiso 1 1 d R
H1 H 0.7415 0.9891 0.0170 0.030 Uiso 1 1 d R

loop_
_atom_site_aniso_label
_atom_site_aniso_U_11
_atom_site_aniso_U_22
_atom_site_aniso_U_33
_atom_site_aniso_U_23
_atom_site_aniso_U_13
_atom_site_aniso_U_12
C1 0.050(3) 0.045(3) 0.026(2) -0.006(2) -0.009(2) -0.008(2)
C2 0.047(3) 0.038(3) 0.035(3) -0.014(2) -0.003(2) -0.007(2)
C3 0.058(3) 0.042(3) 0.027(2) -0.010(2) -0.004(2) -0.013(2)
C4 0.055(3) 0.033(3) 0.026(2) -0.009(2) -0.001(2) -0.006(2)
C5 0.059(4) 0.062(4) 0.037(3) -0.016(3) -0.004(3) -0.013(3)
C6 0.051(3) 0.043(3) 0.029(3) -0.008(2) -0.003(2) -0.009(2)
C7 0.044(3) 0.047(3) 0.038(3) -0.010(2) 0.001(2) -0.006(2)
C8 0.055(3) 0.035(3) 0.030(2) -0.008(2) -0.007(2) -0.011(2)
C9 0.051(3) 0.039(3) 0.032(3) -0.012(2) -0.004(2) 0.001(2)
C10 0.053(3) 0.033(3) 0.027(2) -0.011(2) 0.000(2) -0.012(2)
C11 0.033(3) 0.033(2) 0.021(2) -0.0034(18) -0.0038(19) 0.002(2)
C12 0.026(2) 0.029(2) 0.020(2) -0.0040(17) -0.0029(17) -0.0011(19)
C13 0.028(2) 0.030(2) 0.019(2) -0.0023(18) -0.0016(17) -0.0026(18)
C14 0.028(2) 0.030(2) 0.028(2) -0.0123(19) -0.0013(19) -0.0029(19)
C15 0.033(3) 0.065(3) 0.036(3) -0.018(3) -0.006(2) 0.011(2)
C16 0.035(3) 0.035(2) 0.026(2) -0.0123(19) -0.005(2) -0.006(2)
C17 0.034(3) 0.024(2) 0.030(2) -0.0030(19) -0.010(2) -0.0030(19)
C18 0.036(3) 0.032(2) 0.036(3) -0.010(2) -0.005(2) -0.002(2)
C19 0.030(3) 0.029(2) 0.026(2) 0.0014(19) -0.0036(19) -0.0027(19)
C20 0.062(4) 0.044(3) 0.035(3) 0.000(2) 0.000(3) 0.006(3)
C21 0.042(3) 0.036(3) 0.040(3) -0.002(2) -0.008(2) 0.001(2)
C22 0.054(3) 0.038(3) 0.031(3) -0.009(2) -0.011(2) -0.005(2)
C23 0.050(3) 0.054(3) 0.033(3) -0.009(2) -0.014(2) -0.006(3)
C24 0.041(3) 0.036(3) 0.020(2) -0.0086(19) -0.0047(19) -0.005(2)
C25 0.039(3) 0.034(2) 0.028(2) -0.012(2) -0.011(2) 0.000(2)
C26 0.041(3) 0.035(3) 0.027(2) -0.012(2) -0.006(2) -0.002(2)
C27 0.040(3) 0.059(3) 0.054(3) -0.024(3) 0.008(2) -0.018(3)
C28 0.048(4) 0.058(4) 0.071(4) -0.033(3) 0.011(3) -0.011(3)
C29 0.041(3) 0.038(3) 0.045(3) -0.012(2) -0.005(2) -0.009(2)
C30 0.089(5) 0.059(4) 0.044(3) 0.007(3) -0.010(3) -0.012(3)
C31 0.037(3) 0.039(3) 0.040(3) -0.012(2) 0.002(2) -0.012(2)
C32 0.066(4) 0.063(4) 0.048(3) -0.008(3) -0.014(3) -0.011(3)
C33 0.071(4) 0.040(3) 0.050(3) -0.019(2) 0.007(3) -0.025(3)
C34 0.074(4) 0.050(3) 0.073(4) -0.034(3) 0.018(3) -0.013(3)
C35 0.038(3) 0.054(3) 0.033(3) -0.012(2) 0.000(2) -0.008(2)
C36 0.038(3) 0.070(4) 0.065(4) -0.019(3) -0.009(3) 0.010(3)
C37 0.054(4) 0.080(4) 0.024(3) -0.016(3) -0.014(2) 0.012(3)
C38 0.047(4) 0.112(5) 0.062(4) -0.049(4) -0.016(3) 0.008(4)
C39 0.042(3) 0.041(3) 0.039(3) 0.002(2) 0.002(2) -0.003(2)
C40 0.050(3) 0.047(3) 0.054(3) -0.015(3) -0.004(3) -0.009(3)
C41 0.048(3) 0.034(3) 0.029(2) -0.004(2) -0.007(2) -0.006(2)
C42 0.057(4) 0.045(3) 0.044(3) -0.014(2) -0.017(3) 0.003(3)
N1 0.034(2) 0.034(2) 0.036(2) -0.0122(17) 0.0069(17) -0.0176(17)
N2 0.039(2) 0.043(2) 0.0228(19) -0.0044(17) -0.0010(16) -0.0012(18)
O1 0.050(2) 0.087(3) 0.041(2) -0.007(2) 0.0022(18) -0.038(2)
O2 0.075(3) 0.0304(19) 0.052(2) -0.0045(17) -0.012(2) 0.0066(18)
O3 0.136(4) 0.048(2) 0.045(2) -0.0223(19) 0.003(2) -0.041(3)
O4 0.073(3) 0.050(2) 0.043(2) -0.0211(18) 0.0103(19) 0.002(2)
O5 0.081(3) 0.122(4) 0.050(2) -0.018(3) -0.041(2) -0.023(3)
O6 0.050(3) 0.087(3) 0.042(2) -0.010(2) 0.0014(18) -0.026(2)
O7 0.074(3) 0.057(2) 0.047(2) 0.012(2) -0.015(2) 0.010(2)
O8 0.101(3) 0.039(2) 0.046(2) -0.0123(17) -0.001(2) -0.030(2)
O9 0.083(3) 0.055(2) 0.056(2) -0.027(2) 0.001(2) 0.018(2)
O10 0.052(2) 0.070(3) 0.042(2) -0.0194(18) -0.0080(18) -0.0240(19)
O11 0.034(2) 0.058(2) 0.050(2) -0.0115(18) -0.0041(16) 0.0068(17)
O12 0.050(2) 0.0349(18) 0.0314(17) -0.0076(14) -0.0085(15) -0.0126(16)
O13 0.058(2) 0.0299(18) 0.0315(17) -0.0133(14) -0.0086(15) -0.0027(15)
O14 0.0268(17) 0.0406(17) 0.0234(15) -0.0098(13) -0.0045(13) 0.0052(13)
O15 0.0241(16) 0.0346(16) 0.0247(16) -0.0078(13) -0.0026(12) 0.0005(13)
O16 0.030(2) 0.064(2) 0.051(2) -0.0306(19) 0.0054(16) -0.0043(17)
O17 0.052(2) 0.0348(18) 0.0387(19) -0.0193(16) -0.0042(16) -0.0001(15)
O18 0.035(2) 0.057(2) 0.059(2) -0.0131(19) -0.0077(17) -0.0110(17)
O19 0.047(2) 0.0300(18) 0.0421(19) -0.0025(15) -0.0080(16) -0.0077(15)
O20 0.107(4) 0.092(4) 0.038(2) 0.013(2) 0.026(2) 0.007(3)
O21 0.053(3) 0.063(3) 0.077(3) 0.000(2) -0.019(2) 0.013(2)
O22 0.079(3) 0.073(3) 0.033(2) -0.0265(19) 0.0001(19) -0.002(2)
O23 0.052(3) 0.098(3) 0.062(3) -0.019(2) -0.026(2) -0.006(2)
O24 0.063(2) 0.0384(19) 0.0361(18) -0.0159(15) -0.0132(16) -0.0122(17)
O25 0.051(2) 0.048(2) 0.0364(19) -0.0017(17) -0.0024(17) -0.0165(18)
O26 0.055(2) 0.045(2) 0.059(2) -0.0236(18) -0.0153(19) 0.0136(18)
Se1 0.0288(3) 0.0354(2) 0.0274(2) -0.00742(19) -0.00443(18) -0.00021(19)
Se2 0.0285(2) 0.0317(2) 0.0270(2) -0.00887(18) -0.00305(18) -0.00071(18)
Se3 0.0311(3) 0.0340(2) 0.0242(2) -0.00855(19) 0.00107(18) -0.00026(19)
Se4 0.0265(2) 0.0311(2) 0.0243(2) -0.00745(18) -0.00216(18) -0.00181(18)
Ru1 0.0332(2) 0.02799(18) 0.01999(17) -0.00636(14) -0.00361(14) -0.00565(15)
Ru2 0.0379(2) 0.0348(2) 0.02095(18) -0.00984(15) -0.00364(15) -0.00620(16)
Ru3 0.0357(2) 0.02922(19) 0.02196(18) -0.00416(15) -0.00274(15) -0.00498(16)
Ru4 0.0349(2) 0.02688(18) 0.02094(17) -0.00763(14) -0.00262(15) -0.00354(15)
Ru5 0.02450(19) 0.02757(18) 0.01832(16) -0.00647(14) -0.00371(13) 0.00028(14)
Ru6 0.02422(19) 0.02716(18) 0.01823(16) -0.00651(14) -0.00343(13) -0.00070(14)
Ru7 0.0267(2) 0.02472(18) 0.02142(17) -0.00545(14) -0.00347(14) -0.00189(14)
Ru8 0.0349(2) 0.02935(19) 0.02136(18) -0.00222(15) -0.00357(15) -0.00093(16)
Ru9 0.0389(2) 0.0336(2) 0.02058(18) -0.00826(15) -0.00764(15) -0.00281(16)
Ru10 0.0306(2) 0.02536(18) 0.01934(17) -0.00709(14) -0.00495(14) -0.00154(14)

loop_
_atom_type_symbol
_atom_type_description
_atom_type_scat_dispersion_real
_atom_type_scat_dispersion_imag
_atom_type_scat_source
C C 0.0033 0.0016 'International Tables Vol C Tables 4.2.6.8 and 6.1.1.4'
H H 0.0000 0.0000 'International Tables Vol C Tables 4.2.6.8 and 6.1.1.4'
N N 0.0061 0.0033 'International Tables Vol C Tables 4.2.6.8 and 6.1.1.4'
O O 0.0106 0.0060 'International Tables Vol C Tables 4.2.6.8 and 6.1.1.4'
Se Se -0.0929 2.2259 'International Tables Vol C Tables 4.2.6.8 and 6.1.1.4'
Ru Ru -1.2594 0.8363 'International Tables Vol C Tables 4.2.6.8 and 6.1.1.4'

loop_
_geom_angle_atom_site_label_1
_geom_angle_atom_site_label_2
_geom_angle_atom_site_label_3
_geom_angle
O1 C1 Ru1 177.0(5)
O2 C2 Ru1 176.3(4)
O3 C3 Ru2 139.9(4)
O3 C3 Ru1 135.3(4)
Ru2 C3 Ru1 84.74(19)
O4 C4 Ru2 178.9(4)
O5 C5 Ru2 178.4(5)
O6 C6 Ru3 176.1(4)
O7 C7 Ru3 179.9(6)
O8 C8 Ru3 139.0(4)
O8 C8 Ru4 136.7(4)
Ru3 C8 Ru4 84.30(18)
O9 C9 Ru4 176.2(5)
O10 C10 Ru4 174.2(4)
O11 C11 Ru5 177.3(4)
O12 C12 Ru5 137.8(3)
O12 C12 Ru6 137.7(3)
Ru5 C12 Ru6 84.50(17)
O13 C13 Ru6 137.8(3)
O13 C13 Ru5 137.6(3)
Ru6 C13 Ru5 84.62(17)
O14 C14 O15 124.7(4)
O14 C14 C15 116.8(4)
O15 C14 C15 118.4(4)
C14 C15 H15A 109.5
C14 C15 H15B 109.5
H15A C15 H15B 109.5
C14 C15 H15C 109.5
H15A C15 H15C 109.5
H15B C15 H15C 109.5
O16 C16 Ru6 178.6(4)
O17 C17 Ru7 175.7(4)
O18 C18 Ru7 177.9(4)
O19 C19 Ru8 141.0(3)
O19 C19 Ru7 134.9(3)
Ru8 C19 Ru7 84.09(17)
O20 C20 Ru8 177.9(6)
O21 C21 Ru8 176.0(5)
O22 C22 Ru9 177.1(4)
O23 C23 Ru9 177.7(5)
O24 C24 Ru9 140.2(3)
O24 C24 Ru10 136.1(3)
Ru9 C24 Ru10 83.73(17)
O25 C25 Ru10 176.4(4)
O26 C26 Ru10 175.6(4)
N1 C27 C28 115.8(4)
N1 C27 H27A 108.3
C28 C27 H27A 108.3
N1 C27 H27B 108.3
C28 C27 H27B 108.3
H27A C27 H27B 107.4
C27 C28 H28A 109.5
C27 C28 H28B 109.5
H28A C28 H28B 109.5
C27 C28 H28C 109.5
H28A C28 H28C 109.5
H28B C28 H28C 109.5
N1 C29 C30 115.6(4)
N1 C29 H29A 108.4
C30 C29 H29A 108.4
N1 C29 H29B 108.4
C30 C29 H29B 108.4
H29A C29 H29B 107.4
C29 C30 H30A 109.5
C29 C30 H30B 109.5
H30A C30 H30B 109.5
C29 C30 H30C 109.5
H30A C30 H30C 109.5
H30B C30 H30C 109.5
N1 C31 C32 114.5(4)
N1 C31 H31A 108.6
C32 C31 H31A 108.6
N1 C31 H31B 108.6
C32 C31 H31B 108.6
H31A C31 H31B 107.6
C31 C32 H32A 109.5
C31 C32 H32B 109.5
H32A C32 H32B 109.5
C31 C32 H32C 109.5
H32A C32 H32C 109.5
H32B C32 H32C 109.5
N1 C33 C34 114.2(4)
N1 C33 H33A 108.7
C34 C33 H33A 108.7
N1 C33 H33B 108.7
C34 C33 H33B 108.7
H33A C33 H33B 107.6
C33 C34 H34A 109.5
C33 C34 H34B 109.5
H34A C34 H34B 109.5
C33 C34 H34C 109.5
H34A C34 H34C 109.5
H34B C34 H34C 109.5
C36 C35 N2 115.3(4)
C36 C35 H35A 108.5
N2 C35 H35A 108.5
C36 C35 H35B 108.5
N2 C35 H35B 108.5
H35A C35 H35B 107.5
C35 C36 H36A 109.5
C35 C36 H36B 109.5
H36A C36 H36B 109.5
C35 C36 H36C 109.5
H36A C36 H36C 109.5
H36B C36 H36C 109.5
C38 C37 N2 114.6(5)
C38 C37 H37A 108.6
N2 C37 H37A 108.6
C38 C37 H37B 108.6
N2 C37 H37B 108.6
H37A C37 H37B 107.6
C37 C38 H38A 109.5
C37 C38 H38B 109.5
H38A C38 H38B 109.5
C37 C38 H38C 109.5
H38A C38 H38C 109.5
H38B C38 H38C 109.5
C40 C39 N2 114.5(4)
C40 C39 H39A 108.6
N2 C39 H39A 108.6
C40 C39 H39B 108.6
N2 C39 H39B 108.6
H39A C39 H39B 107.6
C39 C40 H40A 109.5
C39 C40 H40B 109.5
H40A C40 H40B 109.5
C39 C40 H40C 109.5
H40A C40 H40C 109.5
H40B C40 H40C 109.5
C42 C41 N2 115.4(4)
C42 C41 H41A 108.4
N2 C41 H41A 108.4
C42 C41 H41B 108.4
N2 C41 H41B 108.4
H41A C41 H41B 107.5
C41 C42 H42A 109.5
C41 C42 H42B 109.5
H42A C42 H42B 109.5
C41 C42 H42C 109.5
H42A C42 H42C 109.5
H42B C42 H42C 109.5
C29 N1 C31 106.6(3)
C29 N1 C27 111.5(4)
C31 N1 C27 110.4(4)
C29 N1 C33 110.0(4)
C31 N1 C33 111.5(4)
C27 N1 C33 106.9(4)
C41 N2 C37 111.9(4)
C41 N2 C39 110.7(4)
C37 N2 C39 106.3(4)
C41 N2 C35 105.7(3)
C37 N2 C35 111.6(4)
C39 N2 C35 110.7(4)
C14 O14 Ru5 124.2(3)
C14 O15 Ru6 122.9(3)
Ru4 Se1 Ru2 100.601(18)
Ru4 Se1 Ru3 64.400(15)
Ru2 Se1 Ru3 65.866(15)
Ru4 Se1 Ru1 68.085(15)
Ru2 Se1 Ru1 64.624(15)
Ru3 Se1 Ru1 99.947(18)
Ru1 Se2 Ru3 101.487(18)
Ru1 Se2 Ru4 68.620(15)
Ru3 Se2 Ru4 64.724(15)
Ru1 Se2 Ru2 65.089(15)
Ru3 Se2 Ru2 66.163(15)
Ru4 Se2 Ru2 100.559(18)
Ru10 Se3 Ru7 68.960(15)
Ru10 Se3 Ru9 64.874(15)
Ru7 Se3 Ru9 100.587(18)
Ru10 Se3 Ru8 100.676(18)
Ru7 Se3 Ru8 64.616(14)
Ru9 Se3 Ru8 65.336(16)
Ru7 Se4 Ru10 68.879(15)
Ru7 Se4 Ru8 64.641(15)
Ru10 Se4 Ru8 100.438(18)
Ru7 Se4 Ru9 100.294(18)
Ru10 Se4 Ru9 64.568(14)
Ru8 Se4 Ru9 65.129(15)
C2 Ru1 C1 89.7(2)
C2 Ru1 C3 89.96(19)
C1 Ru1 C3 91.0(2)
C2 Ru1 Se2 93.61(15)
C1 Ru1 Se2 176.15(15)
C3 Ru1 Se2 90.90(14)
C2 Ru1 Se1 172.50(15)
C1 Ru1 Se1 97.40(15)
C3 Ru1 Se1 92.29(13)
Se2 Ru1 Se1 79.213(17)
C2 Ru1 Ru2 120.52(14)
C1 Ru1 Ru2 121.96(13)
C3 Ru1 Ru2 46.30(13)
Se2 Ru1 Ru2 57.714(14)
Se1 Ru1 Ru2 57.300(14)
C2 Ru1 Ru5 75.85(14)
C1 Ru1 Ru5 82.79(14)
C3 Ru1 Ru5 164.50(13)
Se2 Ru1 Ru5 96.118(16)
Se1 Ru1 Ru5 102.578(16)
Ru2 Ru1 Ru5 147.687(17)
C2 Ru1 Ru4 118.47(15)
C1 Ru1 Ru4 120.69(15)
C3 Ru1 Ru4 135.09(13)
Se2 Ru1 Ru4 55.869(13)
Se1 Ru1 Ru4 55.573(14)
Ru2 Ru1 Ru4 88.817(14)
Ru5 Ru1 Ru4 59.322(11)
C4 Ru2 C5 88.6(2)
C4 Ru2 C3 98.5(2)
C5 Ru2 C3 98.9(2)
C4 Ru2 Se1 165.38(15)
C5 Ru2 Se1 94.92(17)
C3 Ru2 Se1 95.03(14)
C4 Ru2 Se2 94.39(15)
C5 Ru2 Se2 167.71(18)
C3 Ru2 Se2 92.49(14)
Se1 Ru2 Se2 79.352(17)
C4 Ru2 Ru1 129.04(14)
C5 Ru2 Ru1 128.58(17)
C3 Ru2 Ru1 48.96(13)
Se1 Ru2 Ru1 58.075(14)
Se2 Ru2 Ru1 57.198(14)
C4 Ru2 Ru3 108.24(15)
C5 Ru2 Ru3 111.04(18)
C3 Ru2 Ru3 139.79(13)
Se1 Ru2 Ru3 57.289(14)
Se2 Ru2 Ru3 56.720(14)
Ru1 Ru2 Ru3 90.894(14)
C4 Ru2 H1 76.9
C5 Ru2 H1 74.8
C3 Ru2 H1 172.1
Se1 Ru2 H1 90.3
Se2 Ru2 H1 94.3
Ru1 Ru2 H1 138.9
Ru3 Ru2 H1 48.1
C6 Ru3 C7 90.4(2)
C6 Ru3 C8 94.8(2)
C7 Ru3 C8 99.1(2)
C6 Ru3 Se2 91.75(15)
C7 Ru3 Se2 165.90(16)
C8 Ru3 Se2 94.59(13)
C6 Ru3 Se1 168.70(16)
C7 Ru3 Se1 96.57(16)
C8 Ru3 Se1 92.82(15)
Se2 Ru3 Se1 79.325(17)
C6 Ru3 Ru4 123.07(14)
C7 Ru3 Ru4 131.01(15)
C8 Ru3 Ru4 48.84(13)
Se2 Ru3 Ru4 57.775(13)
Se1 Ru3 Ru4 57.548(14)
C6 Ru3 Ru2 112.42(15)
C7 Ru3 Ru2 109.32(16)
C8 Ru3 Ru2 139.73(13)
Se2 Ru3 Ru2 57.117(14)
Se1 Ru3 Ru2 56.844(14)
Ru4 Ru3 Ru2 90.922(14)
C6 Ru3 H1 84.2
C7 Ru3 H1 72.3
C8 Ru3 H1 171.3
Se2 Ru3 H1 94.1
Se1 Ru3 H1 89.4
Ru4 Ru3 H1 138.1
Ru2 Ru3 H1 47.4
C10 Ru4 C9 92.4(2)
C10 Ru4 C8 90.76(19)
C9 Ru4 C8 89.3(2)
C10 Ru4 Se2 91.91(14)
C9 Ru4 Se2 175.17(16)
C8 Ru4 Se2 92.81(14)
C10 Ru4 Se1 171.11(14)
C9 Ru4 Se1 96.16(15)
C8 Ru4 Se1 91.73(13)
Se2 Ru4 Se1 79.446(17)
C10 Ru4 Ru3 118.80(14)
C9 Ru4 Ru3 121.80(14)
C8 Ru4 Ru3 46.86(13)
Se2 Ru4 Ru3 57.501(14)
Se1 Ru4 Ru3 58.052(14)
C10 Ru4 Ru5 75.16(14)
C9 Ru4 Ru5 82.88(15)
C8 Ru4 Ru5 163.50(13)
Se2 Ru4 Ru5 96.153(16)
Se1 Ru4 Ru5 103.495(17)
Ru3 Ru4 Ru5 148.431(16)
C10 Ru4 Ru1 116.85(14)
C9 Ru4 Ru1 120.35(16)
C8 Ru4 Ru1 136.20(13)
Se2 Ru4 Ru1 55.511(14)
Se1 Ru4 Ru1 56.341(14)
Ru3 Ru4 Ru1 89.351(13)
Ru5 Ru4 Ru1 59.713(11)
C11 Ru5 C12 91.02(18)
C11 Ru5 C13 89.77(18)
C12 Ru5 C13 93.47(16)
C11 Ru5 O14 174.52(15)
C12 Ru5 O14 90.62(14)
C13 Ru5 O14 95.35(14)
C11 Ru5 Ru6 101.53(12)
C12 Ru5 Ru6 47.86(12)
C13 Ru5 Ru6 47.56(11)
O14 Ru5 Ru6 83.42(7)
C11 Ru5 Ru4 89.59(13)
C12 Ru5 Ru4 166.27(12)
C13 Ru5 Ru4 100.26(12)
O14 Ru5 Ru4 87.58(8)
Ru6 Ru5 Ru4 145.084(17)
C11 Ru5 Ru1 88.32(13)
C12 Ru5 Ru1 105.34(12)
C13 Ru5 Ru1 161.13(12)
O14 Ru5 Ru1 86.20(7)
Ru6 Ru5 Ru1 150.877(16)
Ru4 Ru5 Ru1 60.965(11)
C16 Ru6 C13 88.98(18)
C16 Ru6 C12 91.64(17)
C13 Ru6 C12 93.51(17)
C16 Ru6 O15 174.67(15)
C13 Ru6 O15 94.38(14)
C12 Ru6 O15 92.29(14)
C16 Ru6 Ru5 101.41(13)
C13 Ru6 Ru5 47.82(12)
C12 Ru6 Ru5 47.64(11)
O15 Ru6 Ru5 83.90(7)
C16 Ru6 Ru10 86.30(13)
C13 Ru6 Ru10 101.71(12)
C12 Ru6 Ru10 164.60(12)
O15 Ru6 Ru10 88.96(7)
Ru5 Ru6 Ru10 147.648(17)
C16 Ru6 Ru7 87.95(13)
C13 Ru6 Ru7 162.76(12)
C12 Ru6 Ru7 103.53(11)
O15 Ru6 Ru7 87.63(7)
Ru5 Ru6 Ru7 149.273(16)
Ru10 Ru6 Ru7 61.169(11)
C18 Ru7 C17 91.22(19)
C18 Ru7 C19 90.52(18)
C17 Ru7 C19 91.15(17)
C18 Ru7 Se4 174.09(14)
C17 Ru7 Se4 94.42(13)
C19 Ru7 Se4 91.12(12)
C18 Ru7 Se3 94.57(14)
C17 Ru7 Se3 172.69(13)
C19 Ru7 Se3 93.26(12)
Se4 Ru7 Se3 79.672(17)
C18 Ru7 Ru8 120.02(14)
C17 Ru7 Ru8 122.44(12)
C19 Ru7 Ru8 46.64(12)
Se4 Ru7 Ru8 57.942(14)
Se3 Ru7 Ru8 57.890(14)
C18 Ru7 Ru6 82.65(14)
C17 Ru7 Ru6 75.22(12)
C19 Ru7 Ru6 164.55(12)
Se4 Ru7 Ru6 97.072(16)
Se3 Ru7 Ru6 101.069(16)
Ru8 Ru7 Ru6 147.962(16)
C18 Ru7 Ru10 119.85(14)
C17 Ru7 Ru10 117.59(13)
C19 Ru7 Ru10 135.41(13)
Se4 Ru7 Ru10 55.676(13)
Se3 Ru7 Ru10 55.461(13)
Ru8 Ru7 Ru10 88.813(13)
Ru6 Ru7 Ru10 59.336(11)
C20 Ru8 C21 89.9(2)
C20 Ru8 C19 99.7(2)
C21 Ru8 C19 101.8(2)
C20 Ru8 Se3 93.73(16)
C21 Ru8 Se3 161.94(16)
C19 Ru8 Se3 94.98(12)
C20 Ru8 Se4 166.30(18)
C21 Ru8 Se4 93.36(15)
C19 Ru8 Se4 92.66(12)
Se3 Ru8 Se4 79.188(16)
C20 Ru8 Ru7 128.08(18)
C21 Ru8 Ru7 131.35(15)
C19 Ru8 Ru7 49.26(12)
Se3 Ru8 Ru7 57.494(13)
Se4 Ru8 Ru7 57.417(14)
C20 Ru8 Ru9 108.83(18)
C21 Ru8 Ru9 104.97(16)
C19 Ru8 Ru9 140.44(12)
Se3 Ru8 Ru9 57.148(15)
Se4 Ru8 Ru9 57.472(14)
Ru7 Ru8 Ru9 91.225(14)
C20 Ru8 H2 73.3
C21 Ru8 H2 74.0
C19 Ru8 H2 171.6
Se3 Ru8 H2 90.1
Se4 Ru8 H2 94.8
Ru7 Ru8 H2 138.8
Ru9 Ru8 H2 47.8
C23 Ru9 C22 91.1(2)
C23 Ru9 C24 99.0(2)
C22 Ru9 C24 101.04(19)
C23 Ru9 Se3 165.22(17)
C22 Ru9 Se3 92.91(16)
C24 Ru9 Se3 94.16(13)
C23 Ru9 Se4 93.21(16)
C22 Ru9 Se4 164.31(15)
C24 Ru9 Se4 93.17(12)
Se3 Ru9 Se4 79.345(16)
C23 Ru9 Ru10 128.57(16)
C22 Ru9 Ru10 128.98(15)
C24 Ru9 Ru10 49.01(12)
Se3 Ru9 Ru10 57.488(14)
Se4 Ru9 Ru10 57.542(13)
C23 Ru9 Ru8 107.72(17)
C22 Ru9 Ru8 106.93(15)
C24 Ru9 Ru8 140.42(12)
Se3 Ru9 Ru8 57.516(14)
Se4 Ru9 Ru8 57.399(14)
Ru10 Ru9 Ru8 91.416(14)
C23 Ru9 H2 76.9
C22 Ru9 H2 71.0
C24 Ru9 H2 170.8
Se3 Ru9 H2 90.9
Se4 Ru9 H2 95.3
Ru10 Ru9 H2 139.7
Ru8 Ru9 H2 48.5
C26 Ru10 C25 89.2(2)
C26 Ru10 C24 88.27(18)
C25 Ru10 C24 90.72(18)
C26 Ru10 Se3 95.79(14)
C25 Ru10 Se3 173.94(13)
C24 Ru10 Se3 92.92(12)
C26 Ru10 Se4 175.39(15)
C25 Ru10 Se4 95.43(14)
C24 Ru10 Se4 92.12(12)
Se3 Ru10 Se4 79.607(16)
C26 Ru10 Ru9 119.75(13)
C25 Ru10 Ru9 122.54(13)
C24 Ru10 Ru9 47.26(12)
Se3 Ru10 Ru9 57.638(14)
Se4 Ru10 Ru9 57.890(13)
C26 Ru10 Ru6 83.64(13)
C25 Ru10 Ru6 75.74(13)
C24 Ru10 Ru6 164.27(12)
Se3 Ru10 Ru6 101.284(16)
Se4 Ru10 Ru6 97.026(15)
Ru9 Ru10 Ru6 147.858(16)
C26 Ru10 Ru7 121.70(15)
C25 Ru10 Ru7 118.70(13)
C24 Ru10 Ru7 135.79(12)
Se3 Ru10 Ru7 55.579(13)
Se4 Ru10 Ru7 55.444(13)
Ru9 Ru10 Ru7 88.546(13)
Ru6 Ru10 Ru7 59.495(11)

loop_
_geom_bond_atom_site_label_1
_geom_bond_atom_site_label_2
_geom_bond_distance
C1 O1 1.130(6)
C1 Ru1 1.888(6)
C2 O2 1.138(5)
C2 Ru1 1.876(5)
C3 O3 1.173(6)
C3 Ru2 2.018(5)
C3 Ru1 2.105(5)
C4 O4 1.145(5)
C4 Ru2 1.845(5)
C5 O5 1.137(6)
C5 Ru2 1.880(6)
C6 O6 1.147(6)
C6 Ru3 1.857(6)
C7 O7 1.146(6)
C7 Ru3 1.863(5)
C8 O8 1.163(6)
C8 Ru3 2.028(5)
C8 Ru4 2.092(5)
C9 O9 1.131(5)
C9 Ru4 1.888(5)
C10 O10 1.155(6)
C10 Ru4 1.875(5)
C11 O11 1.153(5)
C11 Ru5 1.829(5)
C12 O12 1.171(5)
C12 Ru5 2.011(4)
C12 Ru6 2.018(4)
C13 O13 1.167(5)
C13 Ru6 2.008(4)
C13 Ru5 2.017(4)
C14 O14 1.260(5)
C14 O15 1.268(5)
C14 C15 1.491(6)
C15 H15A 0.9800
C15 H15B 0.9800
C15 H15C 0.9800
C16 O16 1.148(5)
C16 Ru6 1.838(5)
C17 O17 1.143(5)
C17 Ru7 1.877(5)
C18 O18 1.151(5)
C18 Ru7 1.864(5)
C19 O19 1.174(5)
C19 Ru8 2.024(5)
C19 Ru7 2.109(4)
C20 O20 1.151(6)
C20 Ru8 1.853(5)
C21 O21 1.143(6)
C21 Ru8 1.853(5)
C22 O22 1.145(6)
C22 Ru9 1.850(5)
C23 O23 1.153(6)
C23 Ru9 1.849(5)
C24 O24 1.161(5)
C24 Ru9 2.047(4)
C24 Ru10 2.104(4)
C25 O25 1.132(6)
C25 Ru10 1.879(5)
C26 O26 1.147(5)
C26 Ru10 1.857(5)
C27 N1 1.516(6)
C27 C28 1.529(7)
C27 H27A 0.9900
C27 H27B 0.9900
C28 H28A 0.9800
C28 H28B 0.9800
C28 H28C 0.9800
C29 N1 1.515(6)
C29 C30 1.527(7)
C29 H29A 0.9900
C29 H29B 0.9900
C30 H30A 0.9800
C30 H30B 0.9800
C30 H30C 0.9800
C31 N1 1.508(6)
C31 C32 1.520(7)
C31 H31A 0.9900
C31 H31B 0.9900
C32 H32A 0.9800
C32 H32B 0.9800
C32 H32C 0.9800
C33 N1 1.517(6)
C33 C34 1.517(8)
C33 H33A 0.9900
C33 H33B 0.9900
C34 H34A 0.9800
C34 H34B 0.9800
C34 H34C 0.9800
C35 C36 1.520(7)
C35 N2 1.527(6)
C35 H35A 0.9900
C35 H35B 0.9900
C36 H36A 0.9800
C36 H36B 0.9800
C36 H36C 0.9800
C37 C38 1.504(8)
C37 N2 1.513(5)
C37 H37A 0.9900
C37 H37B 0.9900
C38 H38A 0.9800
C38 H38B 0.9800
C38 H38C 0.9800
C39 C40 1.491(7)
C39 N2 1.522(6)
C39 H39A 0.9900
C39 H39B 0.9900
C40 H40A 0.9800
C40 H40B 0.9800
C40 H40C 0.9800
C41 C42 1.503(7)
C41 N2 1.513(6)
C41 H41A 0.9900
C41 H41B 0.9900
C42 H42A 0.9800
C42 H42B 0.9800
C42 H42C 0.9800
O14 Ru5 2.125(3)
O15 Ru6 2.133(3)
Se1 Ru4 2.5875(5)
Se1 Ru2 2.5889(6)
Se1 Ru3 2.6019(6)
Se1 Ru1 2.6111(5)
Se2 Ru1 2.5761(6)
Se2 Ru3 2.5792(5)
Se2 Ru4 2.5871(5)
Se2 Ru2 2.5909(5)
Se3 Ru10 2.5805(5)
Se3 Ru7 2.5841(5)
Se3 Ru9 2.5847(6)
Se3 Ru8 2.5954(5)
Se4 Ru7 2.5814(5)
Se4 Ru10 2.5885(5)
Se4 Ru8 2.5963(5)
Se4 Ru9 2.5985(5)
Ru1 Ru2 2.7796(5)
Ru1 Ru5 2.8743(5)
Ru1 Ru4 2.9103(5)
Ru2 Ru3 2.8220(5)
Ru2 H1 2.0883
Ru3 Ru4 2.7653(5)
Ru3 H1 2.1107
Ru4 Ru5 2.8628(5)
Ru5 Ru6 2.7092(4)
Ru6 Ru10 2.8708(4)
Ru6 Ru7 2.8755(4)
Ru7 Ru8 2.7683(5)
Ru7 Ru10 2.9238(5)
Ru8 Ru9 2.7961(5)
Ru8 H2 2.1071
Ru9 Ru10 2.7705(5)
Ru9 H2 2.0842
